data_4504827
loop_
_publ_author_name
'Lazar, Adina N.'
'Dupont, Nathalie'
'Navaza, Alda'
'Coleman, Anthony W.'

_publ_section_title
;
 Solid-State Complexes of Calix[4]arene Dihydroxyphosphonic Acid with
 Bipyridyl Ligands
;
_journal_issue 3
_journal_name_full 'Crystal Growth &amp; Design'
_journal_page_first 669
_journal_paper_doi 10.1021/cg058017m
_journal_volume 6
_journal_year 2006
_chemical_formula_sum 'C35 H42 N O15 P2'
_chemical_formula_weight 778.64
_chemical_name_systematic
;
 ?
;
_space_group_IT_number 14
_symmetry_cell_setting monoclinic
_symmetry_space_group_name_Hall '-P 2ybc'
_symmetry_space_group_name_H-M 'P 1 21/c 1'
_atom_sites_solution_hydrogens geom
_atom_sites_solution_primary direct
_atom_sites_solution_secondary difmap
_audit_creation_method SHELXL-97
_cell_angle_alpha 90.00
_cell_angle_beta 105.42(3)
_cell_angle_gamma 90.00
_cell_formula_units_Z 4
_cell_length_a 15.170(3)
_cell_length_b 13.343(3)
_cell_length_c 18.523(4)
_cell_measurement_temperature 200(2)
_cell_volume 3614.3(14)
_computing_structure_refinement 'SHELXL-97 (Sheldrick, 1997)'
_diffrn_ambient_temperature 200(2)
_diffrn_measured_fraction_theta_full 0.984
_diffrn_measured_fraction_theta_max 0.984
_diffrn_radiation_monochromator graphite
_diffrn_radiation_source 'fine-focus sealed tube'
_diffrn_radiation_type MoK\a
_diffrn_radiation_wavelength 0.71073
_diffrn_reflns_av_R_equivalents 0.0652
_diffrn_reflns_av_sigmaI/netI 0.0967
_diffrn_reflns_limit_h_max 17
_diffrn_reflns_limit_h_min -16
_diffrn_reflns_limit_k_max 16
_diffrn_reflns_limit_k_min -15
_diffrn_reflns_limit_l_max 22
_diffrn_reflns_limit_l_min -22
_diffrn_reflns_number 11503
_diffrn_reflns_theta_full 25.70
_diffrn_reflns_theta_max 25.70
_diffrn_reflns_theta_min 2.75
_exptl_absorpt_coefficient_mu 0.194
_exptl_crystal_density_diffrn 1.431
_exptl_crystal_density_method 'not measured'
_exptl_crystal_F_000 1636
_refine_diff_density_max 0.725
_refine_diff_density_min -0.828
_refine_diff_density_rms 0.095
_refine_ls_extinction_method none
_refine_ls_goodness_of_fit_ref 1.057
_refine_ls_hydrogen_treatment mixed
_refine_ls_matrix_type full
_refine_ls_number_parameters 512
_refine_ls_number_reflns 6774
_refine_ls_number_restraints 9
_refine_ls_restrained_S_all 1.058
_refine_ls_R_factor_all 0.1353
_refine_ls_R_factor_gt 0.0803
_refine_ls_shift/su_max 0.000
_refine_ls_shift/su_mean 0.000
_refine_ls_structure_factor_coef Fsqd
_refine_ls_weighting_details 'calc w=1/[\s^2^(Fo^2^)+(0.1059P)^2^+6.4019P] where P=(Fo^2^+2Fc^2^)/3'
_refine_ls_weighting_scheme calc
_refine_ls_wR_factor_gt 0.2048
_refine_ls_wR_factor_ref 0.2344
_reflns_number_gt 4091
_reflns_number_total 6774
_reflns_threshold_expression >2sigma(I)
_cod_data_source_file colemanc1.cif
_cod_data_source_block 22bipy
_cod_depositor_comments
;
The following automatic conversions were performed:

'_symmetry_cell_setting' value 'Monoclinic' changed to 'monoclinic'
according to /home/saulius/struct/CIF-dictionaries/cif_core.dic
dictionary named 'cif_core.dic' version 2.4.1 from 2010-06-29.

Automatic conversion script
Id: cif_fix_values 1715 2011-07-08 13:25:40Z adriana 
;
_cod_original_cell_volume 3614.2(13)
_cod_original_sg_symbol_H-M P21/c
_cod_database_code 4504827

loop_
_symmetry_equiv_pos_as_xyz
'x, y, z'
'-x, y+1/2, -z+1/2'
'-x, -y, -z'
'x, -y-1/2, z-1/2'

loop_
_atom_site_label
_atom_site_type_symbol
_atom_site_fract_x
_atom_site_fract_y
_atom_site_fract_z
_atom_site_U_iso_or_equiv
_atom_site_adp_type
_atom_site_occupancy
_atom_site_symmetry_multiplicity
_atom_site_calc_flag
_atom_site_refinement_flags
P6D P 0.37529(8) 0.09999(10) 0.62055(8) 0.0301(3) Uani 1 1 d .
P6B P 0.32395(9) 0.63097(11) 0.72133(8) 0.0320(4) Uani 1 1 d .
O6A O 0.2966(3) 0.4051(3) 0.5508(2) 0.0308(9) Uani 1 1 d .
O1BP O 0.2663(2) 0.5459(2) 0.66700(18) 0.0279(8) Uani 1 1 d .
O6C O 0.2061(3) 0.3345(3) 0.6709(2) 0.0328(9) Uani 1 1 d .
O4DP O 0.3307(3) 0.0181(3) 0.6548(2) 0.0429(10) Uani 1 1 d .
O4BP O 0.3996(2) 0.5723(3) 0.7729(2) 0.0425(10) Uani 1 1 d .
O1DP O 0.3029(2) 0.1908(2) 0.59706(18) 0.0285(8) Uani 1 1 d .
O3BP O 0.2582(2) 0.6777(3) 0.7633(2) 0.0413(9) Uani 1 1 d .
H3BP H 0.2697 0.6550 0.8059 0.062 Uiso 1 1 calc R
O2BP O 0.3549(2) 0.7103(3) 0.6767(2) 0.0389(9) Uani 1 1 d .
C6C C 0.1217(3) 0.3143(4) 0.6816(3) 0.0272(11) Uani 1 1 d .
O3DP O 0.4494(3) 0.1500(3) 0.6804(2) 0.0494(11) Uani 1 1 d .
O2DP O 0.4037(3) 0.0649(3) 0.5530(2) 0.0448(10) Uani 1 1 d .
C5D C 0.2184(3) 0.1990(3) 0.4674(3) 0.0252(10) Uani 1 1 d .
C5B C 0.1031(3) 0.5505(4) 0.6429(3) 0.0271(11) Uani 1 1 d .
C2D C 0.0647(3) 0.1261(4) 0.5065(3) 0.0322(12) Uani 1 1 d .
H2D H 0.0124 0.1037 0.5187 0.039 Uiso 1 1 calc R
O1S O 0.2804(3) 0.6466(3) 0.9021(3) 0.0546(11) Uani 1 1 d .
H1S H 0.3343 0.6421 0.9256 0.082 Uiso 1 1 calc R
C3D C 0.0620(3) 0.1421(4) 0.4319(3) 0.0334(12) Uani 1 1 d .
H3D H 0.0093 0.1267 0.3945 0.040 Uiso 1 1 calc R
C4B C 0.0188(3) 0.5780(4) 0.5957(3) 0.0319(12) Uani 1 1 d .
H4B H -0.0341 0.5682 0.6111 0.038 Uiso 1 1 calc R
C4D C 0.1368(3) 0.1805(4) 0.4130(3) 0.0307(11) Uani 1 1 d .
H4D H 0.1330 0.1945 0.3631 0.037 Uiso 1 1 calc R
C4A C 0.2407(3) 0.5565(4) 0.3811(3) 0.0290(11) Uani 1 1 d .
H4A H 0.2296 0.6231 0.3667 0.035 Uiso 1 1 calc R
C1DA C 0.2972(3) 0.2483(4) 0.4458(3) 0.0289(11) Uani 1 1 d .
H1D1 H 0.3099 0.2120 0.4043 0.035 Uiso 1 1 calc R
H1D2 H 0.3514 0.2452 0.4877 0.035 Uiso 1 1 calc R
C1B C 0.1762(3) 0.6045(3) 0.5462(3) 0.0258(11) Uani 1 1 d .
C6D C 0.2211(3) 0.1756(4) 0.5410(3) 0.0245(10) Uani 1 1 d .
N2R N 0.5169(3) 0.3719(4) 0.5387(3) 0.0520(14) Uani 1 1 d .
C4C C 0.0050(3) 0.1942(4) 0.6830(3) 0.0334(12) Uani 1 1 d .
H4C H -0.0182 0.1295 0.6753 0.040 Uiso 1 1 calc R
C1C C 0.0723(3) 0.3904(4) 0.7047(3) 0.0262(11) Uani 1 1 d .
C6A C 0.2765(3) 0.4305(4) 0.4769(3) 0.0250(11) Uani 1 1 d .
C1D C 0.1438(3) 0.1430(4) 0.5629(3) 0.0281(11) Uani 1 1 d .
C1BC C 0.1079(4) 0.4961(4) 0.7155(3) 0.0340(12) Uani 1 1 d .
H1B1 H 0.1711 0.4947 0.7453 0.041 Uiso 1 1 calc R
H1B2 H 0.0729 0.5333 0.7434 0.041 Uiso 1 1 calc R
C2B C 0.0899(3) 0.6306(4) 0.5012(3) 0.0315(11) Uani 1 1 d .
H2B H 0.0844 0.6559 0.4534 0.038 Uiso 1 1 calc R
C6B C 0.1803(3) 0.5687(4) 0.6183(3) 0.0251(10) Uani 1 1 d .
O2S O 0.2656(3) 0.8578(3) 0.6034(3) 0.0595(12) Uani 1 1 d .
H2S H 0.2947 0.8107 0.6265 0.089 Uiso 1 1 calc R
C5C C 0.0892(3) 0.2153(4) 0.6697(3) 0.0279(11) Uani 1 1 d .
C3B C 0.0128(3) 0.6196(4) 0.5264(3) 0.0338(12) Uani 1 1 d .
H3B1 H -0.0437 0.6405 0.4965 0.041 Uiso 1 1 calc R
C3C C -0.0453(3) 0.2684(4) 0.7076(3) 0.0358(13) Uani 1 1 d .
H3C H -0.1011 0.2529 0.7168 0.043 Uiso 1 1 calc R
C1A C 0.2767(3) 0.3567(4) 0.4234(3) 0.0268(11) Uani 1 1 d .
C1R C 0.5100(3) 0.4752(4) 0.5368(3) 0.0368(13) Uani 1 1 d .
C2C C -0.0115(3) 0.3647(4) 0.7181(3) 0.0313(12) Uani 1 1 d .
H2C H -0.0451 0.4139 0.7345 0.038 Uiso 1 1 calc R
O2W O 0.4995(3) 0.2607(5) 0.8776(3) 0.0735(15) Uani 1 1 d D
C1CD C 0.1432(4) 0.1337(4) 0.6443(3) 0.0334(12) Uani 1 1 d .
H1C1 H 0.1176 0.0692 0.6517 0.040 Uiso 1 1 calc R
H1C2 H 0.2058 0.1356 0.6753 0.040 Uiso 1 1 calc R
C5A C 0.2584(3) 0.5314(4) 0.4568(3) 0.0274(11) Uani 1 1 d .
C6R C 0.5195(3) 0.5309(5) 0.5984(3) 0.0405(14) Uani 1 1 d .
H6R H 0.5140 0.6002 0.5948 0.049 Uiso 1 1 calc R
C2A C 0.2572(4) 0.3855(4) 0.3488(3) 0.0341(12) Uani 1 1 d .
H2A H 0.2561 0.3372 0.3123 0.041 Uiso 1 1 calc R
C1AB C 0.2591(3) 0.6109(4) 0.5156(3) 0.0314(11) Uani 1 1 d .
H1A1 H 0.3140 0.6033 0.5565 0.038 Uiso 1 1 calc R
H1A2 H 0.2610 0.6767 0.4937 0.038 Uiso 1 1 calc R
C3A C 0.2394(4) 0.4854(4) 0.3275(3) 0.0359(13) Uani 1 1 d .
H3A H 0.2267 0.5035 0.2773 0.043 Uiso 1 1 calc R
O1W O 0.3671(5) 0.3707(6) 0.7956(4) 0.112(2) Uani 1 1 d D
O3W O 0.5520(5) 0.3790(6) 0.9992(4) 0.109(2) Uani 1 1 d D
C2S C 0.1741(4) 0.8555(5) 0.6110(5) 0.070(2) Uani 1 1 d .
H2S1 H 0.1750 0.8684 0.6622 0.104 Uiso 1 1 calc R
H2S2 H 0.1477 0.7908 0.5965 0.104 Uiso 1 1 calc R
H2S3 H 0.1381 0.9059 0.5794 0.104 Uiso 1 1 calc R
C3R C 0.5354(5) 0.3288(7) 0.6080(5) 0.071(2) Uani 1 1 d .
H3R H 0.5418 0.2595 0.6114 0.085 Uiso 1 1 calc R
C1S C 0.2325(5) 0.5642(7) 0.9179(4) 0.086(3) Uani 1 1 d .
H1S1 H 0.2600 0.5038 0.9060 0.128 Uiso 1 1 calc R
H1S2 H 0.1701 0.5678 0.8884 0.128 Uiso 1 1 calc R
H1S3 H 0.2343 0.5644 0.9701 0.128 Uiso 1 1 calc R
C4R C 0.5448(5) 0.3812(10) 0.6715(5) 0.090(3) Uani 1 1 d .
H4R H 0.5561 0.3483 0.7174 0.108 Uiso 1 1 calc R
C5R C 0.5377(5) 0.4839(10) 0.6681(4) 0.087(3) Uani 1 1 d .
H5R H 0.5449 0.5215 0.7115 0.104 Uiso 1 1 calc R
H6A H 0.314(7) 0.365(8) 0.569(6) 0.12(4) Uiso 1 1 d .
H6C H 0.230(6) 0.375(6) 0.670(5) 0.08(3) Uiso 1 1 d .
H1W1 H 0.391(4) 0.429(3) 0.790(3) 0.050 Uiso 1 1 d D
H2W1 H 0.335(4) 0.361(4) 0.7489(16) 0.050 Uiso 1 1 d D
H1W2 H 0.466(3) 0.299(4) 0.838(2) 0.050 Uiso 1 1 d D
H2W2 H 0.539(3) 0.230(4) 0.860(3) 0.050 Uiso 1 1 d D
H1W3 H 0.522(4) 0.359(4) 0.9557(19) 0.050 Uiso 1 1 d D
H2W3 H 0.533(4) 0.438(3) 1.006(3) 0.050 Uiso 1 1 d D
H4DP H 0.308(4) -0.024(5) 0.628(4) 0.050 Uiso 1 1 d .

loop_
_atom_site_aniso_label
_atom_site_aniso_U_11
_atom_site_aniso_U_22
_atom_site_aniso_U_33
_atom_site_aniso_U_23
_atom_site_aniso_U_13
_atom_site_aniso_U_12
P6D 0.0288(7) 0.0283(7) 0.0311(7) 0.0023(6) 0.0043(5) 0.0020(5)
P6B 0.0287(7) 0.0323(8) 0.0313(8) -0.0063(6) 0.0017(6) 0.0001(5)
O6A 0.041(2) 0.030(2) 0.0223(19) 0.0042(17) 0.0092(15) 0.0055(17)
O1BP 0.0273(17) 0.0273(18) 0.0258(18) -0.0008(15) 0.0012(14) 0.0009(14)
O6C 0.028(2) 0.028(2) 0.045(2) -0.0036(18) 0.0164(17) -0.0033(16)
O4DP 0.040(2) 0.035(2) 0.053(3) 0.008(2) 0.0108(19) 0.0005(17)
O4BP 0.038(2) 0.047(2) 0.036(2) 0.0002(19) -0.0032(17) 0.0031(17)
O1DP 0.0246(16) 0.0298(19) 0.0274(19) -0.0017(15) 0.0003(14) -0.0001(14)
O3BP 0.042(2) 0.044(2) 0.036(2) -0.0111(19) 0.0068(18) -0.0009(17)
O2BP 0.036(2) 0.037(2) 0.043(2) -0.0007(18) 0.0091(17) -0.0065(16)
C6C 0.024(2) 0.035(3) 0.022(3) 0.005(2) 0.0052(19) 0.000(2)
O3DP 0.041(2) 0.052(3) 0.046(3) 0.004(2) -0.0063(18) -0.0069(19)
O2DP 0.049(2) 0.043(2) 0.047(2) 0.006(2) 0.0214(19) 0.0122(18)
C5D 0.029(2) 0.021(2) 0.027(3) -0.001(2) 0.008(2) 0.0023(19)
C5B 0.032(3) 0.024(3) 0.026(3) -0.008(2) 0.010(2) -0.005(2)
C2D 0.030(3) 0.025(3) 0.042(3) 0.001(2) 0.010(2) -0.002(2)
O1S 0.052(3) 0.062(3) 0.049(3) 0.004(2) 0.012(2) -0.002(2)
C3D 0.028(3) 0.028(3) 0.038(3) -0.004(2) 0.000(2) -0.003(2)
C4B 0.027(3) 0.029(3) 0.040(3) -0.012(2) 0.010(2) -0.002(2)
C4D 0.039(3) 0.030(3) 0.023(3) -0.003(2) 0.008(2) 0.003(2)
C4A 0.031(3) 0.027(3) 0.028(3) 0.007(2) 0.007(2) 0.002(2)
C1DA 0.036(3) 0.027(3) 0.027(3) 0.001(2) 0.014(2) 0.002(2)
C1B 0.034(3) 0.017(2) 0.027(3) -0.006(2) 0.009(2) -0.0029(19)
C6D 0.024(2) 0.022(2) 0.025(3) 0.000(2) 0.0030(19) 0.0046(18)
N2R 0.041(3) 0.051(3) 0.066(4) 0.018(3) 0.019(3) -0.001(2)
C4C 0.041(3) 0.030(3) 0.032(3) 0.007(2) 0.014(2) -0.005(2)
C1C 0.027(2) 0.034(3) 0.018(2) 0.002(2) 0.0069(19) 0.001(2)
C6A 0.024(2) 0.030(3) 0.022(3) 0.001(2) 0.0076(19) -0.0014(19)
C1D 0.031(3) 0.023(3) 0.031(3) 0.004(2) 0.010(2) 0.003(2)
C1BC 0.040(3) 0.037(3) 0.028(3) -0.010(2) 0.013(2) -0.002(2)
C2B 0.036(3) 0.026(3) 0.028(3) -0.002(2) 0.001(2) 0.000(2)
C6B 0.024(2) 0.023(2) 0.028(3) -0.005(2) 0.0056(19) 0.0027(18)
O2S 0.051(3) 0.044(3) 0.079(4) -0.001(2) 0.009(2) 0.004(2)
C5C 0.027(2) 0.034(3) 0.023(3) 0.011(2) 0.008(2) 0.006(2)
C3B 0.030(3) 0.026(3) 0.041(3) -0.004(2) 0.001(2) 0.007(2)
C3C 0.027(3) 0.051(3) 0.033(3) 0.006(3) 0.014(2) -0.002(2)
C1A 0.027(2) 0.028(3) 0.027(3) 0.004(2) 0.009(2) 0.002(2)
C1R 0.025(3) 0.043(3) 0.043(3) -0.001(3) 0.011(2) -0.005(2)
C2C 0.027(2) 0.045(3) 0.024(3) 0.002(2) 0.010(2) 0.005(2)
O2W 0.058(3) 0.101(4) 0.067(3) 0.020(3) 0.027(3) 0.019(3)
C1CD 0.038(3) 0.030(3) 0.034(3) 0.011(2) 0.011(2) 0.002(2)
C5A 0.024(2) 0.030(3) 0.029(3) 0.000(2) 0.009(2) -0.002(2)
C6R 0.026(3) 0.057(4) 0.036(3) -0.018(3) 0.003(2) 0.000(2)
C2A 0.045(3) 0.035(3) 0.026(3) -0.001(2) 0.014(2) 0.004(2)
C1AB 0.039(3) 0.024(3) 0.033(3) -0.005(2) 0.013(2) -0.007(2)
C3A 0.044(3) 0.039(3) 0.026(3) 0.006(2) 0.011(2) 0.006(2)
O1W 0.133(6) 0.104(6) 0.084(5) 0.026(4) 0.004(4) -0.052(4)
O3W 0.095(5) 0.137(7) 0.086(5) -0.050(5) 0.008(4) -0.019(4)
C2S 0.038(3) 0.040(4) 0.120(7) -0.010(4) 0.003(4) 0.002(3)
C3R 0.054(4) 0.082(6) 0.082(6) 0.052(5) 0.027(4) 0.009(4)
C1S 0.079(5) 0.107(7) 0.052(5) 0.035(5) -0.016(4) -0.044(5)
C4R 0.061(5) 0.166(11) 0.047(5) 0.047(6) 0.022(4) 0.019(6)
C5R 0.048(4) 0.168(11) 0.043(5) -0.035(6) 0.011(3) 0.007(5)

loop_
_atom_type_symbol
_atom_type_description
_atom_type_scat_dispersion_real
_atom_type_scat_dispersion_imag
_atom_type_scat_source
C C 0.0033 0.0016 'International Tables Vol C Tables 4.2.6.8 and 6.1.1.4'
H H 0.0000 0.0000 'International Tables Vol C Tables 4.2.6.8 and 6.1.1.4'
N N 0.0061 0.0033 'International Tables Vol C Tables 4.2.6.8 and 6.1.1.4'
O O 0.0106 0.0060 'International Tables Vol C Tables 4.2.6.8 and 6.1.1.4'
P P 0.1023 0.0942 'International Tables Vol C Tables 4.2.6.8 and 6.1.1.4'

loop_
_geom_angle_atom_site_label_1
_geom_angle_atom_site_label_2
_geom_angle_atom_site_label_3
_geom_angle
_geom_angle_site_symmetry_3
O2DP P6D O3DP 115.2(2) .
O2DP P6D O4DP 112.6(2) .
O3DP P6D O4DP 109.9(2) .
O2DP P6D O1DP 109.6(2) .
O3DP P6D O1DP 100.7(2) .
O4DP P6D O1DP 107.9(2) .
O2BP P6B O4BP 114.9(2) .
O2BP P6B O3BP 109.4(2) .
O4BP P6B O3BP 112.0(2) .
O2BP P6B O1BP 110.6(2) .
O4BP P6B O1BP 103.0(2) .
O3BP P6B O1BP 106.4(2) .
C6B O1BP P6B 120.3(3) .
C6D O1DP P6D 119.6(3) .
O6C C6C C1C 119.9(4) .
O6C C6C C5C 117.7(4) .
C1C C6C C5C 122.5(4) .
C6D C5D C4D 117.3(4) .
C6D C5D C1DA 122.7(4) .
C4D C5D C1DA 119.9(4) .
C6B C5B C4B 117.6(5) .
C6B C5B C1BC 122.0(4) .
C4B C5B C1BC 120.2(4) .
C1D C2D C3D 121.1(5) .
C4D C3D C2D 120.3(5) .
C3B C4B C5B 120.8(4) .
C3D C4D C5D 121.1(5) .
C3A C4A C5A 121.6(5) .
C5D C1DA C1A 111.7(4) .
C2B C1B C6B 116.7(4) .
C2B C1B C1AB 120.2(5) .
C6B C1B C1AB 123.0(4) .
C5D C6D O1DP 118.8(4) .
C5D C6D C1D 122.9(4) .
O1DP C6D C1D 118.1(4) .
C3R N2R C1R 116.1(6) .
C5C C4C C3C 121.4(5) .
C6C C1C C2C 117.6(5) .
C6C C1C C1BC 121.4(4) .
C2C C1C C1BC 121.1(4) .
O6A C6A C1A 119.7(4) .
O6A C6A C5A 118.7(4) .
C1A C6A C5A 121.6(4) .
C2D C1D C6D 117.0(5) .
C2D C1D C1CD 120.3(4) .
C6D C1D C1CD 122.6(4) .
C1C C1BC C5B 113.6(4) .
C3B C2B C1B 121.2(5) .
C5B C6B C1B 123.0(4) .
C5B C6B O1BP 118.2(4) .
C1B C6B O1BP 118.8(4) .
C4C C5C C6C 117.5(5) .
C4C C5C C1CD 120.6(5) .
C6C C5C C1CD 121.9(4) .
C4B C3B C2B 120.4(5) .
C2C C3C C4C 119.4(4) .
C2A C1A C6A 118.2(5) .
C2A C1A C1DA 120.7(5) .
C6A C1A C1DA 121.2(4) .
C6R C1R N2R 122.8(6) .
C6R C1R C1R 119.2(7) 3_666
N2R C1R C1R 117.9(6) 3_666
C3C C2C C1C 121.6(5) .
C5C C1CD C1D 113.5(4) .
C4A C5A C6A 117.9(5) .
C4A C5A C1AB 121.0(5) .
C6A C5A C1AB 121.1(4) .
C1R C6R C5R 119.3(7) .
C1A C2A C3A 121.3(5) .
C1B C1AB C5A 112.4(4) .
C4A C3A C2A 119.5(5) .
C4R C3R N2R 123.5(8) .
C3R C4R C5R 119.3(8) .
C4R C5R C6R 119.0(7) .

loop_
_geom_bond_atom_site_label_1
_geom_bond_atom_site_label_2
_geom_bond_distance
_geom_bond_site_symmetry_2
P6D O2DP 1.502(4) .
P6D O3DP 1.508(4) .
P6D O4DP 1.511(4) .
P6D O1DP 1.616(3) .
P6B O2BP 1.494(4) .
P6B O4BP 1.503(4) .
P6B O3BP 1.549(4) .
P6B O1BP 1.612(3) .
O6A C6A 1.364(6) .
O1BP C6B 1.408(5) .
O6C C6C 1.373(6) .
O1DP C6D 1.406(6) .
C6C C1C 1.395(7) .
C6C C5C 1.407(7) .
C5D C6D 1.388(7) .
C5D C4D 1.395(7) .
C5D C1DA 1.509(6) .
C5B C6B 1.386(7) .
C5B C4B 1.393(7) .
C5B C1BC 1.513(7) .
C2D C1D 1.385(7) .
C2D C3D 1.388(8) .
O1S C1S 1.391(8) .
C3D C4D 1.372(7) .
C4B C3B 1.378(8) .
C4A C3A 1.370(7) .
C4A C5A 1.397(7) .
C1DA C1A 1.514(7) .
C1B C2B 1.395(7) .
C1B C6B 1.405(7) .
C1B C1AB 1.513(7) .
C6D C1D 1.407(7) .
N2R C3R 1.365(9) .
N2R C1R 1.382(8) .
C4C C5C 1.391(7) .
C4C C3C 1.399(7) .
C1C C2C 1.402(7) .
C1C C1BC 1.504(7) .
C6A C1A 1.398(7) .
C6A C5A 1.405(7) .
C1D C1CD 1.515(7) .
C2B C3B 1.379(7) .
O2S C2S 1.434(8) .
C5C C1CD 1.512(7) .
C3C C2C 1.378(8) .
C1A C2A 1.388(7) .
C1R C6R 1.338(8) .
C1R C1R 1.473(11) 3_666
C5A C1AB 1.518(7) .
C6R C5R 1.395(11) .
C2A C3A 1.397(8) .
C3R C4R 1.344(13) .
C4R C5R 1.375(14) .
